data_4083250
loop_
_publ_author_name
'Adams, Richard D.'
'Chen, Mingwei'
'Elpitiya, Gaya'
'Zhang, Qiang'

_publ_section_title
;
 Synthesis and Characterizations of Bismuth-Bridged Triiridium Carbonyl
 Complexes Containing Germyl/Germylene and Stannyl/Stannylene Ligands
;
_journal_issue 20
_journal_name_full Organometallics
_journal_page_first 7264
_journal_paper_doi 10.1021/om300813t
_journal_volume 31
_journal_year 2012
_chemical_formula_sum 'C65.5 H48 Bi Ge3 Ir3 O6'
_chemical_formula_weight 1934.39
_chemical_name_systematic
; 
 ? 
;
_space_group_IT_number 15
_symmetry_cell_setting monoclinic
_symmetry_space_group_name_Hall '-C 2yc'
_symmetry_space_group_name_H-M 'C 1 2/c 1'
_atom_sites_solution_hydrogens geom
_atom_sites_solution_primary direct
_atom_sites_solution_secondary difmap
_audit_creation_method SHELXL-97
_cell_angle_alpha 90.00
_cell_angle_beta 97.328(2)
_cell_angle_gamma 90.00
_cell_formula_units_Z 8
_cell_length_a 25.6331(17)
_cell_length_b 15.4787(11)
_cell_length_c 30.772(2)
_cell_measurement_reflns_used 6818
_cell_measurement_temperature 293(2)
_cell_measurement_theta_max 25.20
_cell_measurement_theta_min 2.21
_cell_volume 12109.6(14)
_computing_structure_refinement 'SHELXL-97 (Sheldrick, 1997)'
_computing_structure_solution 'SHELXS-97 (Sheldrick, 1990)'
_diffrn_ambient_temperature 293(2)
_diffrn_measured_fraction_theta_full 0.999
_diffrn_measured_fraction_theta_max 0.999
_diffrn_radiation_monochromator graphite
_diffrn_radiation_source 'fine-focus sealed tube'
_diffrn_radiation_type MoK\a
_diffrn_radiation_wavelength 0.71073
_diffrn_reflns_av_R_equivalents 0.0636
_diffrn_reflns_av_sigmaI/netI 0.0383
_diffrn_reflns_limit_h_max 30
_diffrn_reflns_limit_h_min -30
_diffrn_reflns_limit_k_max 18
_diffrn_reflns_limit_k_min -18
_diffrn_reflns_limit_l_max 36
_diffrn_reflns_limit_l_min -36
_diffrn_reflns_number 73511
_diffrn_reflns_theta_full 25.03
_diffrn_reflns_theta_max 25.03
_diffrn_reflns_theta_min 1.54
_diffrn_standards_decay_% <1
_exptl_absorpt_coefficient_mu 10.981
_exptl_absorpt_correction_T_max 1.000
_exptl_absorpt_correction_T_min 0.485117
_exptl_absorpt_correction_type multi-scan
_exptl_crystal_colour ORANGE
_exptl_crystal_density_diffrn 2.122
_exptl_crystal_density_method 'not measured'
_exptl_crystal_description CUBE
_exptl_crystal_F_000 7192
_exptl_crystal_size_max 0.32
_exptl_crystal_size_mid 0.24
_exptl_crystal_size_min 0.20
_refine_diff_density_max 1.588
_refine_diff_density_min -0.907
_refine_diff_density_rms 0.189
_refine_ls_extinction_method none
_refine_ls_goodness_of_fit_ref 1.084
_refine_ls_hydrogen_treatment mixed
_refine_ls_matrix_type full
_refine_ls_number_parameters 684
_refine_ls_number_reflns 10691
_refine_ls_number_restraints 18
_refine_ls_restrained_S_all 1.084
_refine_ls_R_factor_all 0.0700
_refine_ls_R_factor_gt 0.0586
_refine_ls_shift/su_max 0.001
_refine_ls_shift/su_mean 0.000
_refine_ls_structure_factor_coef Fsqd
_refine_ls_weighting_details 'calc w=1/[\s^2^(Fo^2^)+(0.0300P)^2^+720.0000P] where P=(Fo^2^+2Fc^2^)/3'
_refine_ls_weighting_scheme calc
_refine_ls_wR_factor_gt 0.1351
_refine_ls_wR_factor_ref 0.1402
_reflns_number_gt 9050
_reflns_number_total 10691
_reflns_threshold_expression >2sigma(I)
_cod_data_source_file om300813t_si_001.cif
_cod_data_source_block compound1
_cod_depositor_comments
;
The following automatic conversions were performed:

'_symmetry_cell_setting' value 'Monoclinic' changed to 'monoclinic'
according to
/usr/data/users/saulius/automatic-downloads/retrospective/ACS/lib/dictionaries/cif_core.dic
dictionary named 'cif_core.dic' version 2.4.2 from 2011-04-26.

Automatic conversion script
Id: cif_fix_values 2281 2013-09-26 08:29:07Z andrius 
;
_cod_original_cell_volume 12109.7(14)
_cod_original_sg_symbol_H-M C2/c
_cod_original_formula_sum 'C65.50 H48 Bi Ge3 Ir3 O6'
_cod_database_code 4083250

loop_
_symmetry_equiv_pos_as_xyz
'x, y, z'
'-x, y, -z+1/2'
'x+1/2, y+1/2, z'
'-x+1/2, y+1/2, -z+1/2'
'-x, -y, -z'
'x, -y, z-1/2'
'-x+1/2, -y+1/2, -z'
'x+1/2, -y+1/2, z-1/2'

loop_
_atom_site_label
_atom_site_type_symbol
_atom_site_fract_x
_atom_site_fract_y
_atom_site_fract_z
_atom_site_U_iso_or_equiv
_atom_site_adp_type
_atom_site_occupancy
_atom_site_symmetry_multiplicity
_atom_site_calc_flag
_atom_site_refinement_flags
C1S C 0.481(2) -0.187(3) 0.7305(18) 0.290(14) Uiso 1 1 d D
C6S C 0.5000 0.193(4) 0.7500 0.290(14) Uiso 1 2 d SD
C2S C 0.503(3) -0.115(3) 0.7083(14) 0.290(14) Uiso 1 1 d D
Ir1 Ir 0.87894(2) 0.02382(4) 0.91655(2) 0.04501(16) Uani 1 1 d D
Ir2 Ir 0.76910(2) 0.08802(4) 0.92175(2) 0.04306(16) Uani 1 1 d .
Ir3 Ir 0.79075(2) -0.10285(4) 0.92059(2) 0.04347(16) Uani 1 1 d D
Bi1 Bi 0.79758(2) 0.00370(4) 0.84935(2) 0.04830(16) Uani 1 1 d D
Ge1 Ge 0.91757(6) 0.15030(11) 0.88125(6) 0.0478(4) Uani 1 1 d .
Ge2 Ge 0.67419(6) 0.08023(11) 0.89010(6) 0.0456(4) Uani 1 1 d .
Ge3 Ge 0.82836(6) -0.22696(11) 0.88262(6) 0.0500(4) Uani 1 1 d .
C11 C 0.9229(8) 0.0400(13) 0.9709(7) 0.068(5) Uani 1 1 d .
C12 C 0.9218(7) -0.0386(12) 0.8833(7) 0.064(5) Uani 1 1 d .
C21 C 0.7563(6) 0.1249(11) 0.9788(6) 0.055(4) Uani 1 1 d .
C22 C 0.7686(6) 0.1939(13) 0.8916(7) 0.063(5) Uani 1 1 d .
C31 C 0.7267(6) -0.1479(10) 0.8952(6) 0.053(4) Uani 1 1 d .
C32 C 0.7999(7) -0.1608(12) 0.9749(6) 0.061(5) Uani 1 1 d .
C33 C 0.8978(7) 0.2626(12) 0.9022(6) 0.059(4) Uani 1 1 d .
C34 C 0.8956(7) 0.3358(12) 0.8749(7) 0.071(5) Uani 1 1 d .
H34 H 0.9013 0.3288 0.8459 0.085 Uiso 1 1 calc R
C35 C 0.8857(9) 0.4148(15) 0.8891(10) 0.093(7) Uani 1 1 d .
H35 H 0.8818 0.4608 0.8695 0.112 Uiso 1 1 calc R
C36 C 0.8813(9) 0.4280(16) 0.9323(11) 0.099(8) Uani 1 1 d .
H36 H 0.8762 0.4836 0.9424 0.118 Uiso 1 1 calc R
C37 C 0.8844(8) 0.3604(14) 0.9608(8) 0.079(6) Uani 1 1 d .
H37 H 0.8818 0.3706 0.9902 0.095 Uiso 1 1 calc R
C38 C 0.8915(8) 0.2774(14) 0.9468(7) 0.076(6) Uani 1 1 d .
H38 H 0.8920 0.2314 0.9663 0.091 Uiso 1 1 calc R
C39 C 0.9959(6) 0.1482(12) 0.8917(6) 0.054(4) Uani 1 1 d .
C40 C 1.0199(8) 0.2179(17) 0.8740(12) 0.137(13) Uani 1 1 d .
H40 H 1.0001 0.2631 0.8606 0.164 Uiso 1 1 calc R
C41 C 1.0744(13) 0.218(2) 0.8770(11) 0.133(10) Uani 1 1 d U
H41 H 1.0905 0.2597 0.8616 0.159 Uiso 1 1 calc R
C42 C 1.1057(8) 0.1591(17) 0.9014(8) 0.091(7) Uani 1 1 d .
H42 H 1.1421 0.1635 0.9046 0.109 Uiso 1 1 calc R
C43 C 1.0820(9) 0.0960(19) 0.9203(9) 0.116(10) Uani 1 1 d .
H43 H 1.1017 0.0548 0.9372 0.140 Uiso 1 1 calc R
C44 C 1.0252(7) 0.0915(15) 0.9146(8) 0.091(8) Uani 1 1 d .
H44 H 1.0090 0.0465 0.9278 0.109 Uiso 1 1 calc R
C45 C 0.8992(6) 0.1473(12) 0.8169(5) 0.054(4) Uani 1 1 d .
C46 C 0.8539(8) 0.1815(15) 0.7957(7) 0.078(6) Uani 1 1 d .
H46 H 0.8312 0.2106 0.8119 0.094 Uiso 1 1 calc R
C47 C 0.8414(12) 0.175(2) 0.7526(9) 0.111(9) Uani 1 1 d .
H47 H 0.8095 0.1972 0.7396 0.133 Uiso 1 1 calc R
C48 C 0.8724(12) 0.137(3) 0.7277(9) 0.135(14) Uani 1 1 d .
H48 H 0.8631 0.1354 0.6975 0.162 Uiso 1 1 calc R
C49 C 0.9181(15) 0.100(3) 0.7457(9) 0.145(13) Uani 1 1 d .
H49 H 0.9401 0.0716 0.7284 0.174 Uiso 1 1 calc R
C50 C 0.9312(9) 0.1048(16) 0.7918(7) 0.090(7) Uani 1 1 d .
H50 H 0.9619 0.0790 0.8051 0.108 Uiso 1 1 calc R
C51 C 0.6394(6) 0.1930(11) 0.8914(6) 0.052(4) Uani 1 1 d .
C52 C 0.6514(7) 0.2572(13) 0.9244(7) 0.070(5) Uani 1 1 d .
H52 H 0.6786 0.2452 0.9466 0.084 Uiso 1 1 calc R
C53 C 0.6266(8) 0.3344(14) 0.9263(9) 0.092(7) Uani 1 1 d .
H53 H 0.6370 0.3756 0.9476 0.111 Uiso 1 1 calc R
C54 C 0.5854(9) 0.3468(14) 0.8946(9) 0.088(7) Uani 1 1 d .
H54 H 0.5645 0.3955 0.8963 0.106 Uiso 1 1 calc R
C55 C 0.5732(10) 0.2933(18) 0.8613(8) 0.101(8) Uani 1 1 d .
H55 H 0.5472 0.3084 0.8387 0.121 Uiso 1 1 calc R
C56 C 0.5991(8) 0.2148(15) 0.8599(7) 0.082(6) Uani 1 1 d .
H56 H 0.5888 0.1763 0.8372 0.099 Uiso 1 1 calc R
C57 C 0.6295(5) 0.0009(10) 0.9185(6) 0.047(4) Uani 1 1 d .
C58 C 0.6444(7) -0.0422(13) 0.9575(7) 0.070(5) Uani 1 1 d .
H58 H 0.6787 -0.0365 0.9713 0.084 Uiso 1 1 calc R
C59 C 0.6093(9) -0.0940(14) 0.9767(7) 0.080(6) Uani 1 1 d .
H59 H 0.6191 -0.1214 1.0034 0.096 Uiso 1 1 calc R
C60 C 0.5592(9) -0.1031(16) 0.9546(10) 0.108(9) Uani 1 1 d .
H60 H 0.5351 -0.1375 0.9667 0.129 Uiso 1 1 calc R
C61 C 0.5445(8) -0.0641(16) 0.9165(9) 0.103(9) Uani 1 1 d .
H61 H 0.5105 -0.0709 0.9023 0.123 Uiso 1 1 calc R
C62 C 0.5794(7) -0.0146(13) 0.8990(7) 0.073(6) Uani 1 1 d .
H62 H 0.5688 0.0106 0.8718 0.087 Uiso 1 1 calc R
C63 C 0.6658(6) 0.0468(11) 0.8284(5) 0.053(4) Uani 1 1 d .
C64 C 0.6771(8) 0.1095(17) 0.7976(7) 0.087(7) Uani 1 1 d .
H64 H 0.6851 0.1656 0.8069 0.104 Uiso 1 1 calc R
C65 C 0.6764(13) 0.088(2) 0.7530(8) 0.120(10) Uani 1 1 d .
H65 H 0.6859 0.1287 0.7330 0.144 Uiso 1 1 calc R
C66 C 0.6619(12) 0.009(2) 0.7405(8) 0.117(10) Uani 1 1 d .
H66 H 0.6596 -0.0033 0.7108 0.141 Uiso 1 1 calc R
C67 C 0.6499(11) -0.0555(15) 0.7683(9) 0.107(9) Uani 1 1 d .
H67 H 0.6425 -0.1110 0.7576 0.129 Uiso 1 1 calc R
C68 C 0.6488(8) -0.0373(13) 0.8127(6) 0.070(5) Uani 1 1 d .
H68 H 0.6374 -0.0783 0.8314 0.084 Uiso 1 1 calc R
C69 C 0.8989(6) -0.2615(12) 0.9091(7) 0.060(5) Uani 1 1 d .
C70 C 0.9285(7) -0.2240(13) 0.9436(7) 0.070(5) Uani 1 1 d .
H70 H 0.9138 -0.1777 0.9570 0.084 Uiso 1 1 calc R
C71 C 0.9781(8) -0.2488(15) 0.9602(8) 0.084(7) Uani 1 1 d .
H71 H 0.9977 -0.2203 0.9834 0.101 Uiso 1 1 calc R
C72 C 0.9979(9) -0.323(2) 0.9389(12) 0.114(11) Uani 1 1 d .
H72 H 1.0312 -0.3441 0.9487 0.137 Uiso 1 1 calc R
C73 C 0.9700(10) -0.358(2) 0.9067(12) 0.130(12) Uani 1 1 d .
H73 H 0.9842 -0.4061 0.8942 0.156 Uiso 1 1 calc R
C74 C 0.9201(9) -0.3320(15) 0.8886(8) 0.092(7) Uani 1 1 d .
H74 H 0.9019 -0.3595 0.8644 0.111 Uiso 1 1 calc R
C75 C 0.7861(6) -0.3338(11) 0.8863(6) 0.053(4) Uani 1 1 d .
C76 C 0.7796(8) -0.3686(13) 0.9256(7) 0.077(6) Uani 1 1 d .
H76 H 0.7919 -0.3400 0.9514 0.092 Uiso 1 1 calc R
C77 C 0.7539(9) -0.4488(16) 0.9268(9) 0.094(7) Uani 1 1 d .
H77 H 0.7508 -0.4732 0.9540 0.113 Uiso 1 1 calc R
C78 C 0.7342(8) -0.4904(14) 0.8915(9) 0.085(7) Uani 1 1 d .
H78 H 0.7166 -0.5424 0.8937 0.102 Uiso 1 1 calc R
C79 C 0.7397(10) -0.4574(14) 0.8522(8) 0.093(7) Uani 1 1 d .
H79 H 0.7288 -0.4883 0.8267 0.111 Uiso 1 1 calc R
C80 C 0.7628(9) -0.3731(13) 0.8500(8) 0.088(7) Uani 1 1 d .
H80 H 0.7615 -0.3454 0.8231 0.105 Uiso 1 1 calc R
C81 C 0.8300(8) -0.2038(11) 0.8195(6) 0.060(5) Uani 1 1 d .
C82 C 0.7841(10) -0.1844(14) 0.7929(7) 0.084(6) Uani 1 1 d .
H82 H 0.7528 -0.1853 0.8053 0.101 Uiso 1 1 calc R
C83 C 0.7816(11) -0.1635(15) 0.7483(8) 0.090(7) Uani 1 1 d .
H83 H 0.7502 -0.1503 0.7310 0.107 Uiso 1 1 calc R
C84 C 0.8282(16) -0.164(2) 0.7325(9) 0.123(11) Uani 1 1 d .
H84 H 0.8280 -0.1524 0.7029 0.148 Uiso 1 1 calc R
C85 C 0.8769(13) -0.181(2) 0.7572(10) 0.121(11) Uani 1 1 d .
H85 H 0.9083 -0.1777 0.7450 0.145 Uiso 1 1 calc R
C86 C 0.8759(9) -0.2038(14) 0.8009(7) 0.082(6) Uani 1 1 d .
H86 H 0.9072 -0.2192 0.8179 0.098 Uiso 1 1 calc R
O11 O 0.9486(5) 0.0545(10) 1.0031(5) 0.082(4) Uani 1 1 d .
O12 O 0.9511(5) -0.0745(9) 0.8640(5) 0.088(4) Uani 1 1 d .
O21 O 0.7462(6) 0.1482(9) 1.0117(4) 0.076(4) Uani 1 1 d .
O22 O 0.7654(5) 0.2603(9) 0.8743(5) 0.084(5) Uani 1 1 d .
O31 O 0.6885(4) -0.1837(8) 0.8821(5) 0.076(4) Uani 1 1 d .
O32 O 0.8060(6) -0.2007(10) 1.0070(5) 0.089(4) Uani 1 1 d .
H1 H 0.760(8) -0.019(14) 0.933(7) 0.107 Uiso 1 1 d .
H2 H 0.8585(9) -0.081(2) 0.9276(14) 0.107 Uiso 1 1 d D
H3 H 0.838(8) 0.089(13) 0.948(7) 0.107 Uiso 1 1 d .
C3S C 0.513(3) -0.029(3) 0.7249(12) 0.290(14) Uiso 1 1 d D
C5S C 0.5246(18) 0.137(3) 0.7229(16) 0.290(14) Uiso 1 1 d D
C4S C 0.512(2) 0.054(3) 0.7043(13) 0.290(14) Uiso 1 1 d D

loop_
_atom_site_aniso_label
_atom_site_aniso_U_11
_atom_site_aniso_U_22
_atom_site_aniso_U_33
_atom_site_aniso_U_23
_atom_site_aniso_U_13
_atom_site_aniso_U_12
Ir1 0.0304(3) 0.0404(3) 0.0646(4) -0.0002(3) 0.0077(3) -0.0018(2)
Ir2 0.0318(3) 0.0378(3) 0.0598(4) -0.0025(3) 0.0067(2) -0.0005(2)
Ir3 0.0337(3) 0.0372(3) 0.0603(4) -0.0022(3) 0.0090(3) -0.0028(2)
Bi1 0.0411(3) 0.0485(3) 0.0559(4) -0.0014(3) 0.0083(3) -0.0013(3)
Ge1 0.0353(8) 0.0461(9) 0.0623(11) 0.0030(8) 0.0076(7) -0.0028(7)
Ge2 0.0331(8) 0.0458(9) 0.0577(10) 0.0001(8) 0.0048(7) 0.0003(7)
Ge3 0.0432(9) 0.0429(9) 0.0649(11) -0.0054(8) 0.0102(8) 0.0009(7)
C11 0.067(12) 0.066(12) 0.076(13) 0.009(10) 0.023(11) 0.016(10)
C12 0.049(10) 0.053(10) 0.091(14) 0.003(10) 0.017(9) 0.010(8)
C21 0.044(9) 0.042(9) 0.074(12) 0.006(9) -0.004(8) 0.001(7)
C22 0.040(9) 0.069(13) 0.082(13) -0.015(11) 0.016(9) -0.002(9)
C31 0.029(8) 0.037(8) 0.093(13) 0.006(8) 0.007(8) 0.003(7)
C32 0.052(10) 0.064(12) 0.065(12) 0.001(10) -0.005(9) -0.012(9)
C33 0.049(10) 0.063(11) 0.067(12) 0.000(9) 0.011(8) 0.011(8)
C34 0.064(12) 0.056(12) 0.094(15) 0.004(11) 0.015(10) 0.007(9)
C35 0.095(17) 0.061(14) 0.12(2) 0.003(14) 0.008(15) -0.015(12)
C36 0.075(15) 0.067(15) 0.15(3) -0.022(17) 0.013(16) 0.001(12)
C37 0.085(15) 0.066(13) 0.089(15) -0.019(12) 0.024(12) -0.003(11)
C38 0.071(13) 0.077(14) 0.078(14) -0.006(11) 0.007(10) 0.011(11)
C39 0.030(8) 0.062(11) 0.072(11) -0.003(9) 0.007(7) -0.011(7)
C40 0.038(11) 0.093(18) 0.28(4) 0.05(2) 0.034(17) 0.011(12)
C41 0.133(10) 0.133(10) 0.133(10) 0.0002(10) 0.0169(17) -0.0001(10)
C42 0.042(10) 0.12(2) 0.108(17) 0.020(15) 0.005(11) -0.035(12)
C43 0.072(15) 0.12(2) 0.15(2) 0.06(2) -0.011(15) 0.005(15)
C44 0.038(10) 0.084(15) 0.15(2) 0.045(15) 0.011(11) -0.004(10)
C45 0.043(9) 0.071(11) 0.051(9) 0.009(8) 0.014(7) -0.015(8)
C46 0.061(12) 0.108(17) 0.067(13) 0.022(12) 0.013(10) -0.005(12)
C47 0.10(2) 0.14(3) 0.079(18) 0.019(17) -0.012(15) -0.020(19)
C48 0.10(2) 0.25(4) 0.056(15) 0.00(2) 0.002(15) -0.02(3)
C49 0.15(3) 0.21(4) 0.079(19) -0.04(2) 0.029(19) -0.02(3)
C50 0.081(15) 0.112(19) 0.076(15) -0.009(13) 0.003(12) 0.015(14)
C51 0.031(8) 0.053(10) 0.074(11) -0.002(8) 0.015(7) 0.006(7)
C52 0.044(10) 0.074(13) 0.089(14) -0.012(11) -0.003(9) -0.003(9)
C53 0.063(13) 0.065(14) 0.15(2) -0.015(14) 0.006(14) 0.009(11)
C54 0.073(14) 0.063(13) 0.14(2) 0.007(14) 0.038(15) 0.020(11)
C55 0.108(19) 0.102(19) 0.089(17) 0.013(15) -0.002(14) 0.036(16)
C56 0.084(14) 0.082(15) 0.079(14) 0.006(11) 0.000(11) 0.033(12)
C57 0.030(7) 0.040(8) 0.076(11) 0.003(8) 0.019(7) 0.003(6)
C58 0.053(10) 0.083(14) 0.076(13) 0.004(11) 0.021(9) -0.014(10)
C59 0.096(16) 0.071(13) 0.078(14) 0.017(11) 0.032(12) 0.011(12)
C60 0.068(15) 0.087(17) 0.18(3) 0.014(18) 0.046(17) -0.043(13)
C61 0.056(12) 0.109(19) 0.14(2) 0.045(17) 0.000(13) -0.047(13)
C62 0.048(10) 0.069(12) 0.099(15) 0.029(11) 0.001(10) 0.004(9)
C63 0.044(9) 0.062(11) 0.051(10) -0.006(8) 0.002(7) 0.009(8)
C64 0.077(14) 0.113(19) 0.068(14) 0.000(13) 0.001(11) 0.001(13)
C65 0.17(3) 0.13(3) 0.059(15) 0.010(16) 0.021(16) -0.04(2)
C66 0.14(3) 0.14(3) 0.066(16) 0.010(18) 0.008(16) -0.01(2)
C67 0.15(2) 0.059(14) 0.11(2) -0.035(14) -0.015(17) 0.005(15)
C68 0.075(13) 0.066(12) 0.063(12) 0.002(10) -0.014(10) 0.005(10)
C69 0.032(8) 0.062(11) 0.087(13) 0.016(10) 0.019(8) 0.014(8)
C70 0.048(10) 0.061(12) 0.103(16) 0.023(11) 0.011(10) 0.001(9)
C71 0.055(12) 0.074(14) 0.119(19) 0.025(13) -0.006(12) -0.012(11)
C72 0.037(11) 0.11(2) 0.19(3) 0.06(2) 0.013(15) 0.006(13)
C73 0.064(16) 0.11(2) 0.21(4) -0.02(2) 0.017(19) 0.047(16)
C74 0.075(14) 0.083(16) 0.117(19) -0.019(14) 0.003(13) 0.019(12)
C75 0.047(9) 0.050(9) 0.061(11) -0.006(8) 0.010(8) 0.003(8)
C76 0.093(15) 0.051(11) 0.082(15) 0.000(10) -0.005(12) 0.008(11)
C77 0.091(17) 0.089(17) 0.105(19) 0.024(15) 0.017(14) -0.016(14)
C78 0.064(13) 0.058(12) 0.13(2) -0.021(14) 0.011(13) -0.015(10)
C79 0.13(2) 0.069(14) 0.086(16) -0.007(12) 0.029(14) -0.045(14)
C80 0.112(18) 0.055(12) 0.097(16) -0.012(11) 0.015(14) -0.034(12)
C81 0.077(12) 0.040(9) 0.068(12) -0.010(8) 0.028(10) 0.001(9)
C82 0.093(16) 0.078(15) 0.080(15) 0.000(12) 0.006(12) -0.003(13)
C83 0.12(2) 0.071(14) 0.077(16) -0.002(12) 0.025(15) 0.005(14)
C84 0.19(4) 0.11(2) 0.068(17) 0.000(16) 0.02(2) 0.00(2)
C85 0.14(3) 0.13(2) 0.10(2) -0.040(19) 0.06(2) -0.05(2)
C86 0.081(14) 0.087(15) 0.082(15) -0.007(12) 0.029(12) -0.010(12)
O11 0.061(8) 0.098(11) 0.080(10) -0.007(8) -0.014(7) 0.006(8)
O12 0.070(9) 0.075(10) 0.128(13) 0.001(9) 0.043(9) 0.010(8)
O21 0.088(10) 0.077(9) 0.065(9) -0.016(7) 0.009(7) 0.009(8)
O22 0.055(8) 0.057(8) 0.141(14) 0.036(9) 0.014(8) -0.003(6)
O31 0.039(7) 0.062(8) 0.123(12) -0.020(8) -0.010(7) -0.007(6)
O32 0.098(11) 0.082(10) 0.087(11) 0.009(9) 0.013(9) -0.015(9)

loop_
_atom_type_symbol
_atom_type_description
_atom_type_scat_dispersion_real
_atom_type_scat_dispersion_imag
_atom_type_scat_source
C C 0.0033 0.0016 'International Tables Vol C Tables 4.2.6.8 and 6.1.1.4'
H H 0.0000 0.0000 'International Tables Vol C Tables 4.2.6.8 and 6.1.1.4'
O O 0.0106 0.0060 'International Tables Vol C Tables 4.2.6.8 and 6.1.1.4'
Ir Ir -1.4442 7.9887 'International Tables Vol C Tables 4.2.6.8 and 6.1.1.4'
Bi Bi -4.1077 10.2566 'International Tables Vol C Tables 4.2.6.8 and 6.1.1.4'
Ge Ge 0.1547 1.8001 'International Tables Vol C Tables 4.2.6.8 and 6.1.1.4'

loop_
_geom_angle_atom_site_label_1
_geom_angle_atom_site_label_2
_geom_angle_atom_site_label_3
_geom_angle
_geom_angle_site_symmetry_1
_geom_angle_site_symmetry_3
C1S C1S C2S 97(5) 2_656 .
C5S C6S C5S 104(4) . 2_656
C3S C2S C1S 127(3) . .
C12 Ir1 C11 103.1(8) . .
C12 Ir1 Ge1 82.8(6) . .
C11 Ir1 Ge1 93.2(6) . .
C12 Ir1 Bi1 88.4(6) . .
C11 Ir1 Bi1 167.3(6) . .
Ge1 Ir1 Bi1 93.79(5) . .
C12 Ir1 Ir3 100.6(6) . .
C11 Ir1 Ir3 114.3(6) . .
Ge1 Ir1 Ir3 150.33(5) . .
Bi1 Ir1 Ir3 57.13(2) . .
C12 Ir1 Ir2 145.2(6) . .
C11 Ir1 Ir2 111.2(5) . .
Ge1 Ir1 Ir2 100.91(4) . .
Bi1 Ir1 Ir2 56.95(2) . .
Ir3 Ir1 Ir2 59.97(2) . .
C12 Ir1 H2 80.7(18) . .
C11 Ir1 H2 96.3(12) . .
Ge1 Ir1 H2 162.4(18) . .
Bi1 Ir1 H2 79.9(8) . .
Ir3 Ir1 H2 31.0(8) . .
Ir2 Ir1 H2 89.5(12) . .
C12 Ir1 H3 178(7) . .
C11 Ir1 H3 77(6) . .
Ge1 Ir1 H3 95(7) . .
Bi1 Ir1 H3 92(6) . .
Ir3 Ir1 H3 81(7) . .
Ir2 Ir1 H3 35(6) . .
H2 Ir1 H3 102(7) . .
C22 Ir2 C21 101.6(7) . .
C22 Ir2 Ge2 84.6(5) . .
C21 Ir2 Ge2 95.7(5) . .
C22 Ir2 Bi1 90.0(6) . .
C21 Ir2 Bi1 167.3(5) . .
Ge2 Ir2 Bi1 90.41(4) . .
C22 Ir2 Ir3 147.0(5) . .
C21 Ir2 Ir3 110.9(5) . .
Ge2 Ir2 Ir3 96.87(4) . .
Bi1 Ir2 Ir3 57.15(2) . .
C22 Ir2 Ir1 102.0(5) . .
C21 Ir2 Ir1 114.7(5) . .
Ge2 Ir2 Ir1 146.32(5) . .
Bi1 Ir2 Ir1 56.99(2) . .
Ir3 Ir2 Ir1 59.974(19) . .
C22 Ir2 H1 161(7) . .
C21 Ir2 H1 94(7) . .
Ge2 Ir2 H1 83(7) . .
Bi1 Ir2 H1 76(7) . .
Ir3 Ir2 H1 23(7) . .
Ir1 Ir2 H1 81(7) . .
C22 Ir2 H3 99(7) . .
C21 Ir2 H3 82(6) . .
Ge2 Ir2 H3 176(6) . .
Bi1 Ir2 H3 91(6) . .
Ir3 Ir2 H3 81(7) . .
Ir1 Ir2 H3 34(6) . .
H1 Ir2 H3 94(9) . .
H2 Ir3 C31 158.3(19) . .
H2 Ir3 C32 88.5(11) . .
C31 Ir3 C32 101.4(7) . .
H2 Ir3 Ge3 76.8(17) . .
C31 Ir3 Ge3 83.6(5) . .
C32 Ir3 Ge3 92.1(6) . .
H2 Ir3 Bi1 79.7(8) . .
C31 Ir3 Bi1 91.8(5) . .
C32 Ir3 Bi1 166.6(5) . .
Ge3 Ir3 Bi1 91.18(5) . .
H2 Ir3 Ir1 30.9(8) . .
C31 Ir3 Ir1 148.7(5) . .
C32 Ir3 Ir1 109.7(5) . .
Ge3 Ir3 Ir1 98.32(4) . .
Bi1 Ir3 Ir1 56.95(2) . .
H2 Ir3 Ir2 89.4(12) . .
C31 Ir3 Ir2 102.6(5) . .
C32 Ir3 Ir2 117.3(6) . .
Ge3 Ir3 Ir2 147.33(5) . .
Bi1 Ir3 Ir2 56.92(2) . .
Ir1 Ir3 Ir2 60.051(19) . .
H2 Ir3 H1 109(8) . .
C31 Ir3 H1 88(7) . .
C32 Ir3 H1 101(7) . .
Ge3 Ir3 H1 165(7) . .
Bi1 Ir3 H1 77(7) . .
Ir1 Ir3 H1 83(8) . .
Ir2 Ir3 H1 25(7) . .
H2 Ir3 H2 0(3) . .
C31 Ir3 H2 158.3(19) . .
C32 Ir3 H2 88.5(11) . .
Ge3 Ir3 H2 76.8(17) . .
Bi1 Ir3 H2 79.7(8) . .
Ir1 Ir3 H2 30.9(8) . .
Ir2 Ir3 H2 89.4(12) . .
H1 Ir3 H2 109(8) . .
Ir2 Bi1 Ir1 66.07(2) . .
Ir2 Bi1 Ir3 65.93(2) . .
Ir1 Bi1 Ir3 65.91(2) . .
C33 Ge1 C45 108.4(8) . .
C33 Ge1 C39 105.2(7) . .
C45 Ge1 C39 105.6(7) . .
C33 Ge1 Ir1 114.9(5) . .
C45 Ge1 Ir1 111.1(5) . .
C39 Ge1 Ir1 111.3(5) . .
C63 Ge2 C57 105.6(7) . .
C63 Ge2 C51 105.2(7) . .
C57 Ge2 C51 104.8(6) . .
C63 Ge2 Ir2 111.8(5) . .
C57 Ge2 Ir2 116.8(5) . .
C51 Ge2 Ir2 111.7(5) . .
C69 Ge3 C81 108.8(8) . .
C69 Ge3 C75 103.3(7) . .
C81 Ge3 C75 106.7(7) . .
C69 Ge3 Ir3 113.9(6) . .
C81 Ge3 Ir3 112.1(5) . .
C75 Ge3 Ir3 111.5(5) . .
O11 C11 Ir1 176.1(18) . .
O12 C12 Ir1 175.5(18) . .
O21 C21 Ir2 176.4(15) . .
O22 C22 Ir2 175.4(16) . .
O31 C31 Ir3 172.5(15) . .
O32 C32 Ir3 176.1(18) . .
C34 C33 C38 116.4(18) . .
C34 C33 Ge1 120.9(14) . .
C38 C33 Ge1 122.2(14) . .
C35 C34 C33 123(2) . .
C35 C34 H34 118.7 . .
C33 C34 H34 118.7 . .
C34 C35 C36 120(2) . .
C34 C35 H35 120.1 . .
C36 C35 H35 120.1 . .
C37 C36 C35 120(2) . .
C37 C36 H36 119.8 . .
C35 C36 H36 119.8 . .
C36 C37 C38 121(2) . .
C36 C37 H37 119.4 . .
C38 C37 H37 119.4 . .
C37 C38 C33 119(2) . .
C37 C38 H38 120.3 . .
C33 C38 H38 120.3 . .
C44 C39 C40 118.9(17) . .
C44 C39 Ge1 126.8(14) . .
C40 C39 Ge1 114.3(14) . .
C39 C40 C41 118(3) . .
C39 C40 H40 121.1 . .
C41 C40 H40 121.1 . .
C42 C41 C40 123(3) . .
C42 C41 H41 118.3 . .
C40 C41 H41 118.3 . .
C43 C42 C41 117(2) . .
C43 C42 H42 121.3 . .
C41 C42 H42 121.3 . .
C42 C43 C44 120(2) . .
C42 C43 H43 120.2 . .
C44 C43 H43 120.2 . .
C39 C44 C43 122(2) . .
C39 C44 H44 118.8 . .
C43 C44 H44 118.8 . .
C46 C45 C50 116.9(18) . .
C46 C45 Ge1 123.3(15) . .
C50 C45 Ge1 119.6(15) . .
C47 C46 C45 122(2) . .
C47 C46 H46 119.0 . .
C45 C46 H46 119.0 . .
C48 C47 C46 122(3) . .
C48 C47 H47 119.0 . .
C46 C47 H47 119.0 . .
C47 C48 C49 120(3) . .
C47 C48 H48 119.8 . .
C49 C48 H48 119.8 . .
C48 C49 C50 118(3) . .
C48 C49 H49 121.1 . .
C50 C49 H49 121.1 . .
C45 C50 C49 121(2) . .
C45 C50 H50 119.6 . .
C49 C50 H50 119.6 . .
C56 C51 C52 114.1(17) . .
C56 C51 Ge2 120.7(15) . .
C52 C51 Ge2 125.2(13) . .
C53 C52 C51 125.6(19) . .
C53 C52 H52 117.2 . .
C51 C52 H52 117.2 . .
C54 C53 C52 115(2) . .
C54 C53 H53 122.6 . .
C52 C53 H53 122.6 . .
C55 C54 C53 124(2) . .
C55 C54 H54 118.2 . .
C53 C54 H54 118.2 . .
C54 C55 C56 120(2) . .
C54 C55 H55 119.8 . .
C56 C55 H55 119.8 . .
C51 C56 C55 121(2) . .
C51 C56 H56 119.4 . .
C55 C56 H56 119.4 . .
C62 C57 C58 115.9(15) . .
C62 C57 Ge2 118.9(13) . .
C58 C57 Ge2 125.2(12) . .
C57 C58 C59 121.6(18) . .
C57 C58 H58 119.2 . .
C59 C58 H58 119.2 . .
C60 C59 C58 117(2) . .
C60 C59 H59 121.3 . .
C58 C59 H59 121.3 . .
C61 C60 C59 122.1(19) . .
C61 C60 H60 119.0 . .
C59 C60 H60 119.0 . .
C60 C61 C62 119(2) . .
C60 C61 H61 120.5 . .
C62 C61 H61 120.5 . .
C61 C62 C57 124(2) . .
C61 C62 H62 118.0 . .
C57 C62 H62 118.0 . .
C64 C63 C68 118.3(17) . .
C64 C63 Ge2 117.7(14) . .
C68 C63 Ge2 124.0(14) . .
C65 C64 C63 121(2) . .
C65 C64 H64 119.4 . .
C63 C64 H64 119.4 . .
C66 C65 C64 118(3) . .
C66 C65 H65 121.1 . .
C64 C65 H65 121.1 . .
C65 C66 C67 125(3) . .
C65 C66 H66 117.6 . .
C67 C66 H66 117.6 . .
C66 C67 C68 119(2) . .
C66 C67 H67 120.3 . .
C68 C67 H67 120.3 . .
C67 C68 C63 118(2) . .
C67 C68 H68 121.0 . .
C63 C68 H68 121.0 . .
C70 C69 C74 118.4(17) . .
C70 C69 Ge3 127.0(14) . .
C74 C69 Ge3 114.5(16) . .
C69 C70 C71 125(2) . .
C69 C70 H70 117.5 . .
C71 C70 H70 117.5 . .
C70 C71 C72 115(2) . .
C70 C71 H71 122.6 . .
C72 C71 H71 122.6 . .
C73 C72 C71 120(2) . .
C73 C72 H72 119.9 . .
C71 C72 H72 119.9 . .
C72 C73 C74 126(3) . .
C72 C73 H73 117.2 . .
C74 C73 H73 117.2 . .
C73 C74 C69 116(2) . .
C73 C74 H74 122.1 . .
C69 C74 H74 122.1 . .
C80 C75 C76 118.0(18) . .
C80 C75 Ge3 121.1(15) . .
C76 C75 Ge3 120.9(14) . .
C75 C76 C77 119(2) . .
C75 C76 H76 120.4 . .
C77 C76 H76 120.4 . .
C78 C77 C76 123(2) . .
C78 C77 H77 118.5 . .
C76 C77 H77 118.5 . .
C77 C78 C79 119(2) . .
C77 C78 H78 120.4 . .
C79 C78 H78 120.4 . .
C78 C79 C80 119(2) . .
C78 C79 H79 120.7 . .
C80 C79 H79 120.7 . .
C75 C80 C79 121(2) . .
C75 C80 H80 119.5 . .
C79 C80 H80 119.5 . .
C86 C81 C82 118(2) . .
C86 C81 Ge3 122.4(17) . .
C82 C81 Ge3 119.8(15) . .
C81 C82 C83 124(2) . .
C81 C82 H82 118.0 . .
C83 C82 H82 118.0 . .
C84 C83 C82 115(3) . .
C84 C83 H83 122.5 . .
C82 C83 H83 122.5 . .
C83 C84 C85 125(3) . .
C83 C84 H84 117.4 . .
C85 C84 H84 117.4 . .
C86 C85 C84 116(3) . .
C86 C85 H85 121.8 . .
C84 C85 H85 121.8 . .
C81 C86 C85 122(2) . .
C81 C86 H86 119.2 . .
C85 C86 H86 119.2 . .
C2S C3S C4S 133(3) . .
C2S C3S C3S 104(3) . 2_656
C4S C3S C3S 113(3) . 2_656
C6S C5S C4S 134(3) . .
C5S C4S C3S 130(3) . .

loop_
_geom_bond_atom_site_label_1
_geom_bond_atom_site_label_2
_geom_bond_distance
_geom_bond_site_symmetry_2
C1S C1S 1.46(11) 2_656
C1S C2S 1.46(2) .
C6S C5S 1.410(19) .
C6S C5S 1.410(19) 2_656
C2S C3S 1.437(19) .
Ir1 C12 1.864(19) .
Ir1 C11 1.91(2) .
Ir1 Ge1 2.5035(18) .
Ir1 Bi1 2.7610(9) .
Ir1 Ir3 3.0071(8) .
Ir1 Ir2 3.0094(8) .
Ir1 H2 1.75(2) .
Ir1 H3 1.8(2) .
Ir2 C22 1.88(2) .
Ir2 C21 1.91(2) .
Ir2 Ge2 2.5054(16) .
Ir2 Bi1 2.7597(9) .
Ir2 Ir3 3.0071(9) .
Ir2 H1 1.7(2) .
Ir2 H3 1.8(2) .
Ir3 H2 1.76(2) .
Ir3 C31 1.861(16) .
Ir3 C32 1.88(2) .
Ir3 Ge3 2.5046(18) .
Ir3 Bi1 2.7667(9) .
Ir3 H1 1.6(2) .
Ir3 H2 1.76(2) .
Ge1 C33 1.944(18) .
Ge1 C45 1.977(16) .
Ge1 C39 1.994(15) .
Ge2 C63 1.952(16) .
Ge2 C57 1.960(15) .
Ge2 C51 1.963(16) .
Ge3 C69 1.961(16) .
Ge3 C81 1.982(18) .
Ge3 C75 1.988(17) .
C11 O11 1.14(2) .
C12 O12 1.16(2) .
C21 O21 1.13(2) .
C22 O22 1.16(2) .
C31 O31 1.152(18) .
C32 O32 1.16(2) .
C33 C34 1.41(3) .
C33 C38 1.42(3) .
C34 C35 1.33(3) .
C34 H34 0.9300 .
C35 C36 1.37(3) .
C35 H35 0.9300 .
C36 C37 1.36(3) .
C36 H36 0.9300 .
C37 C38 1.37(3) .
C37 H37 0.9300 .
C38 H38 0.9300 .
C39 C44 1.30(3) .
C39 C40 1.39(3) .
C40 C41 1.39(4) .
C40 H40 0.9300 .
C41 C42 1.37(4) .
C41 H41 0.9300 .
C42 C43 1.32(3) .
C42 H42 0.9300 .
C43 C44 1.44(3) .
C43 H43 0.9300 .
C44 H44 0.9300 .
C45 C46 1.36(2) .
C45 C50 1.37(3) .
C46 C47 1.33(3) .
C46 H46 0.9300 .
C47 C48 1.31(4) .
C47 H47 0.9300 .
C48 C49 1.36(4) .
C48 H48 0.9300 .
C49 C50 1.42(3) .
C49 H49 0.9300 .
C50 H50 0.9300 .
C51 C56 1.37(2) .
C51 C52 1.43(2) .
C52 C53 1.36(3) .
C52 H52 0.9300 .
C53 C54 1.36(3) .
C53 H53 0.9300 .
C54 C55 1.32(3) .
C54 H54 0.9300 .
C55 C56 1.39(3) .
C55 H55 0.9300 .
C56 H56 0.9300 .
C57 C62 1.37(2) .
C57 C58 1.39(2) .
C58 C59 1.39(3) .
C58 H58 0.9300 .
C59 C60 1.38(3) .
C59 H59 0.9300 .
C60 C61 1.33(3) .
C60 H60 0.9300 .
C61 C62 1.34(3) .
C61 H61 0.9300 .
C62 H62 0.9300 .
C63 C64 1.41(3) .
C63 C68 1.44(3) .
C64 C65 1.41(3) .
C64 H64 0.9300 .
C65 C66 1.32(4) .
C65 H65 0.9300 .
C66 C67 1.38(4) .
C66 H66 0.9300 .
C67 C68 1.40(3) .
C67 H67 0.9300 .
C68 H68 0.9300 .
C69 C70 1.35(3) .
C69 C74 1.40(3) .
C70 C71 1.37(3) .
C70 H70 0.9300 .
C71 C72 1.44(4) .
C71 H71 0.9300 .
C72 C73 1.27(4) .
C72 H72 0.9300 .
C73 C74 1.39(3) .
C73 H73 0.9300 .
C74 H74 0.9300 .
C75 C80 1.34(3) .
C75 C76 1.35(3) .
C76 C77 1.41(3) .
C76 H76 0.9300 .
C77 C78 1.31(3) .
C77 H77 0.9300 .
C78 C79 1.34(3) .
C78 H78 0.9300 .
C79 C80 1.44(3) .
C79 H79 0.9300 .
C80 H80 0.9300 .
C81 C86 1.37(3) .
C81 C82 1.38(3) .
C82 C83 1.40(3) .
C82 H82 0.9300 .
C83 C84 1.35(4) .
C83 H83 0.9300 .
C84 C85 1.40(4) .
C84 H84 0.9300 .
C85 C86 1.39(3) .
C85 H85 0.9300 .
C86 H86 0.9300 .
C3S C4S 1.44(2) .
C3S C3S 1.76(9) 2_656
C5S C4S 1.426(19) .
